data_4329007
loop_
_publ_author_name
'Zheng-Guo Lin'
'Bo Wang'
'Jie Cao'
'Bao-Kuan Chen'
'Yuan-Zhe Gao'
'Ying-Nan Chi'
'Chong Xu'
'Xian-Qiang Huang'
'Ruo-Dan Han'
'Shuang-Yue Su'
'Chang-Wen Hu'

_publ_contact_author_email cwhu@bit.edu.cn
_publ_contact_author_name 'Changwen Hu'
_publ_section_title
;
 Cation-Induced Synthesis of New Polyoxopalladates
;
_journal_name_full 'Inorganic Chemistry'
_journal_page_first 4435
_journal_page_last 4437
_journal_paper_doi 10.1021/ic300428g
_journal_volume 51
_journal_year 2012
_chemical_formula_sum 'Cu Na6 O41 Pd12 Se8'
_chemical_formula_weight 2765.97
_chemical_name_systematic
; 
 ? 
;
_space_group_IT_number 62
_symmetry_cell_setting orthorhombic
_symmetry_space_group_name_Hall '-P 2ac 2n'
_symmetry_space_group_name_H-M 'P n m a'
_atom_sites_solution_hydrogens none
_atom_sites_solution_primary direct
_atom_sites_solution_secondary difmap
_audit_creation_method SHELXL-97
_cell_angle_alpha 90.00
_cell_angle_beta 90.00
_cell_angle_gamma 90.00
_cell_formula_units_Z 4
_cell_length_a 18.9367(5)
_cell_length_b 12.9920(3)
_cell_length_c 18.8033(5)
_cell_measurement_reflns_used 9979
_cell_measurement_temperature 296(2)
_cell_measurement_theta_max 28.25
_cell_measurement_theta_min 2.19
_cell_volume 4626.1(2)
_computing_cell_refinement 'Bruker SMART'
_computing_data_collection 'Bruker SMART'
_computing_data_reduction 'Bruker SMART'
_computing_molecular_graphics 'Bruker SHELXTL'
_computing_publication_material 'Bruker SHELXTL'
_computing_structure_refinement 'SHELXL-97 (Sheldrick, 1997)'
_computing_structure_solution 'SHELXS-97 (Sheldrick, 1990)'
_diffrn_ambient_temperature 296(2)
_diffrn_measured_fraction_theta_full 1.000
_diffrn_measured_fraction_theta_max 1.000
_diffrn_measurement_device_type 'CCD area detector'
_diffrn_measurement_method 'phi and omega scans'
_diffrn_radiation_monochromator graphite
_diffrn_radiation_source 'fine-focus sealed tube'
_diffrn_radiation_type MoK\a
_diffrn_radiation_wavelength 0.71073
_diffrn_reflns_av_R_equivalents 0.0429
_diffrn_reflns_av_sigmaI/netI 0.0185
_diffrn_reflns_limit_h_max 22
_diffrn_reflns_limit_h_min -22
_diffrn_reflns_limit_k_max 15
_diffrn_reflns_limit_k_min -15
_diffrn_reflns_limit_l_max 22
_diffrn_reflns_limit_l_min -22
_diffrn_reflns_number 52994
_diffrn_reflns_theta_full 25.02
_diffrn_reflns_theta_max 25.02
_diffrn_reflns_theta_min 1.53
_exptl_absorpt_coefficient_mu 11.449
_exptl_absorpt_correction_T_max 0.081
_exptl_absorpt_correction_T_min 0.053
_exptl_absorpt_correction_type multi-scan
_exptl_absorpt_process_details 'Bruker SMART'
_exptl_crystal_colour Redbrown
_exptl_crystal_density_diffrn 3.971
_exptl_crystal_description Block
_exptl_crystal_F_000 4988
_exptl_crystal_size_max 0.30
_exptl_crystal_size_mid 0.23
_exptl_crystal_size_min 0.22
_refine_diff_density_max 0.815
_refine_diff_density_min -1.135
_refine_diff_density_rms 0.198
_refine_ls_extinction_method none
_refine_ls_goodness_of_fit_ref 1.152
_refine_ls_hydrogen_treatment constr
_refine_ls_matrix_type full
_refine_ls_number_parameters 351
_refine_ls_number_reflns 4294
_refine_ls_number_restraints 0
_refine_ls_restrained_S_all 1.152
_refine_ls_R_factor_all 0.0411
_refine_ls_R_factor_gt 0.0316
_refine_ls_shift/su_max 0.001
_refine_ls_shift/su_mean 0.000
_refine_ls_structure_factor_coef Fsqd
_refine_ls_weighting_details 'calc w=1/[\s^2^(Fo^2^)+(0.0216P)^2^+61.2581P] where P=(Fo^2^+2Fc^2^)/3'
_refine_ls_weighting_scheme calc
_refine_ls_wR_factor_gt 0.0719
_refine_ls_wR_factor_ref 0.0776
_reflns_number_gt 3672
_reflns_number_total 4294
_reflns_threshold_expression >2sigma(I)
_cod_data_source_file ic300428g_si_002_7.cif
_cod_data_source_block compound6
_cod_original_formula_sum Cu1Na6O41Pd12Se8
_cod_database_code 4329007

loop_
_symmetry_equiv_pos_as_xyz
'x, y, z'
'-x+1/2, -y, z+1/2'
'-x, y+1/2, -z'
'x+1/2, -y+1/2, -z+1/2'
'-x, -y, -z'
'x-1/2, y, -z-1/2'
'x, -y-1/2, z'
'-x-1/2, y-1/2, z-1/2'

loop_
_atom_site_label
_atom_site_type_symbol
_atom_site_fract_x
_atom_site_fract_y
_atom_site_fract_z
_atom_site_U_iso_or_equiv
_atom_site_adp_type
_atom_site_occupancy
_atom_site_symmetry_multiplicity
_atom_site_calc_flag
_atom_site_refinement_flags
Cu1 Cu 0.77149(6) 0.2500 0.60862(7) 0.0179(3) Uani 1 2 d S
Na1 Na 0.9085(7) 0.1885(10) 0.9226(6) 0.096(4) Uani 0.50 1 d P
Na2 Na 0.7759(3) -0.2500 0.6281(3) 0.0455(14) Uani 1 2 d S
Na3 Na 1.07803(17) 0.0231(3) 0.64712(18) 0.0344(8) Uani 1 1 d .
Na4 Na 0.7223(5) 0.0185(8) 0.3631(7) 0.099(3) Uani 0.588(8) 1 d P
Na4' Na 0.6294(7) 0.1058(11) 0.3109(10) 0.099(3) Uani 0.412(8) 1 d P
O1 O 0.6715(4) 0.2500 0.5421(4) 0.0286(18) Uani 1 2 d S
O2 O 0.8025(4) 0.2500 0.5002(4) 0.0255(17) Uani 1 2 d S
O3 O 0.8340(3) 0.1057(4) 0.5877(3) 0.0254(12) Uani 1 1 d .
O4 O 0.7062(3) 0.1083(4) 0.6306(3) 0.0260(12) Uani 1 1 d .
O5 O 0.8720(4) 0.2500 0.6726(4) 0.0260(17) Uani 1 2 d S
O6 O 0.7439(4) 0.2500 0.7188(4) 0.0271(18) Uani 1 2 d S
O7 O 0.6141(4) 0.2500 0.3989(4) 0.036(2) Uani 1 2 d S
O8 O 0.5415(3) 0.1477(5) 0.5007(4) 0.0450(17) Uani 1 1 d .
O9 O 0.8805(4) 0.1468(5) 0.3827(3) 0.0409(16) Uani 1 1 d .
O10 O 0.7629(5) 0.2500 0.3502(4) 0.046(2) Uani 1 2 d S
O11 O 0.9132(3) -0.0105(4) 0.4819(3) 0.0338(14) Uani 1 1 d .
O12 O 0.8396(3) -0.1179(4) 0.5798(4) 0.0395(16) Uani 1 1 d .
O13 O 0.9577(3) -0.0193(4) 0.6194(3) 0.0322(13) Uani 1 1 d .
O14 O 0.6319(3) -0.0106(5) 0.7371(3) 0.0357(14) Uani 1 1 d .
O15 O 0.5766(3) -0.0089(5) 0.6044(3) 0.0383(15) Uani 1 1 d .
O16 O 0.6946(3) -0.1168(5) 0.6302(4) 0.0423(17) Uani 1 1 d .
O17 O 1.0024(3) 0.1464(5) 0.7118(3) 0.0414(16) Uani 1 1 d .
O18 O 0.9352(5) 0.2500 0.8127(5) 0.063(3) Uani 1 2 d S
O19 O 0.7908(5) 0.2500 0.8681(5) 0.046(2) Uani 1 2 d S
O20 O 0.6727(3) 0.1456(5) 0.8387(3) 0.0389(15) Uani 1 1 d .
O21 O 0.8268(6) -0.2500 0.7389(6) 0.080(4) Uani 1 2 d S
O22 O 0.5326(6) 0.1404(9) 0.2445(5) 0.104(4) Uani 1 1 d .
O23 O 0.9662(5) 0.0211(7) 0.9571(5) 0.078(3) Uani 1 1 d .
O24 O 0.9289(6) 0.0208(10) 0.8449(7) 0.123(4) Uani 1 1 d .
O25 O 0.8271(18) 0.091(2) 0.9756(15) 0.148(12) Uani 0.50 1 d P
O25' O 0.8741(10) 0.147(2) 0.9775(10) 0.089(7) Uani 0.50 1 d P
Pd1 Pd 0.83523(5) 0.2500 0.76892(5) 0.0299(2) Uani 1 2 d S
Pd2 Pd 0.76894(3) -0.00610(5) 0.60728(3) 0.02575(15) Uani 1 1 d .
Pd3 Pd 0.62330(3) 0.12358(5) 0.56959(3) 0.02507(15) Uani 1 1 d .
Pd4 Pd 0.68797(3) 0.12342(5) 0.73178(3) 0.02468(15) Uani 1 1 d .
Pd5 Pd 0.71248(5) 0.2500 0.44691(5) 0.0247(2) Uani 1 2 d S
Pd6 Pd 0.91701(3) 0.12002(5) 0.64789(3) 0.02427(15) Uani 1 1 d .
Pd7 Pd 0.85765(3) 0.12295(5) 0.48748(3) 0.02345(15) Uani 1 1 d .
Se1 Se 0.70306(6) 0.2500 0.88411(6) 0.0321(3) Uani 1 2 d S
Se2 Se 1.01108(6) 0.2500 0.76442(7) 0.0342(3) Uani 1 2 d S
Se3 Se 0.61460(4) -0.08703(7) 0.66657(5) 0.0302(2) Uani 1 1 d .
Se4 Se 0.92325(4) -0.09190(6) 0.55148(5) 0.02881(19) Uani 1 1 d .
Se5 Se 0.85164(7) 0.2500 0.33669(6) 0.0302(3) Uani 1 2 d S
Se6 Se 0.53749(6) 0.2500 0.44491(7) 0.0331(3) Uani 1 2 d S

loop_
_atom_site_aniso_label
_atom_site_aniso_U_11
_atom_site_aniso_U_22
_atom_site_aniso_U_33
_atom_site_aniso_U_23
_atom_site_aniso_U_13
_atom_site_aniso_U_12
Cu1 0.0163(6) 0.0177(6) 0.0198(6) 0.000 0.0003(5) 0.000
Na1 0.109(9) 0.115(9) 0.065(7) 0.006(6) 0.008(6) -0.009(8)
Na2 0.046(3) 0.024(3) 0.067(4) 0.000 0.012(3) 0.000
Na3 0.0279(17) 0.039(2) 0.0367(19) -0.0131(16) -0.0060(14) 0.0035(15)
Na4 0.066(5) 0.079(6) 0.153(8) -0.038(6) 0.003(5) 0.005(4)
Na4' 0.066(5) 0.079(6) 0.153(8) -0.038(6) 0.003(5) 0.005(4)
O1 0.034(5) 0.023(4) 0.029(4) 0.000 0.003(4) 0.000
O2 0.027(4) 0.017(4) 0.033(4) 0.000 -0.004(3) 0.000
O3 0.024(3) 0.029(3) 0.023(3) 0.003(2) 0.000(2) -0.005(2)
O4 0.020(3) 0.032(3) 0.026(3) 0.003(2) -0.001(2) 0.005(2)
O5 0.022(4) 0.026(4) 0.030(4) 0.000 0.005(3) 0.000
O6 0.012(4) 0.033(5) 0.036(5) 0.000 -0.004(3) 0.000
O7 0.033(5) 0.051(6) 0.025(4) 0.000 -0.004(4) 0.000
O8 0.042(4) 0.041(4) 0.052(4) 0.012(3) -0.015(3) -0.010(3)
O9 0.061(4) 0.031(4) 0.030(3) 0.002(3) 0.008(3) 0.008(3)
O10 0.033(5) 0.080(7) 0.025(5) 0.000 -0.009(4) 0.000
O11 0.039(3) 0.029(3) 0.034(3) 0.001(3) 0.009(3) 0.010(3)
O12 0.026(3) 0.026(3) 0.066(4) 0.009(3) 0.015(3) 0.000(3)
O13 0.028(3) 0.031(3) 0.038(3) 0.001(3) 0.004(3) 0.005(3)
O14 0.037(3) 0.038(4) 0.032(3) 0.006(3) 0.007(3) -0.007(3)
O15 0.032(3) 0.039(4) 0.044(4) 0.008(3) -0.008(3) -0.009(3)
O16 0.029(3) 0.025(3) 0.073(5) 0.001(3) 0.021(3) 0.001(3)
O17 0.027(3) 0.043(4) 0.054(4) -0.004(3) -0.015(3) 0.006(3)
O18 0.024(5) 0.129(11) 0.037(5) 0.000 -0.002(4) 0.000
O19 0.027(5) 0.074(7) 0.036(5) 0.000 -0.001(4) 0.000
O20 0.040(3) 0.046(4) 0.030(3) -0.006(3) 0.007(3) -0.006(3)
O21 0.059(7) 0.131(12) 0.049(7) 0.000 0.005(6) 0.000
O22 0.129(9) 0.109(8) 0.075(6) -0.013(6) 0.001(6) -0.032(7)
O23 0.071(6) 0.059(5) 0.104(7) -0.001(5) 0.010(5) -0.020(5)
O24 0.108(8) 0.131(10) 0.130(10) 0.050(8) 0.016(7) 0.041(8)
O25 0.18(3) 0.15(3) 0.12(2) 0.08(2) 0.03(2) 0.01(2)
O25' 0.056(11) 0.16(2) 0.054(11) 0.048(13) -0.002(9) 0.009(12)
Pd1 0.0190(4) 0.0419(6) 0.0288(5) 0.000 -0.0009(4) 0.000
Pd2 0.0207(3) 0.0231(3) 0.0334(3) 0.0035(3) 0.0056(3) 0.0003(3)
Pd3 0.0243(3) 0.0253(3) 0.0256(3) 0.0014(3) -0.0015(2) -0.0010(3)
Pd4 0.0203(3) 0.0283(3) 0.0255(3) 0.0024(3) 0.0012(2) 0.0004(3)
Pd5 0.0271(5) 0.0231(5) 0.0240(4) 0.000 -0.0015(4) 0.000
Pd6 0.0193(3) 0.0251(3) 0.0284(3) 0.0026(3) 0.0011(2) 0.0008(2)
Pd7 0.0241(3) 0.0209(3) 0.0253(3) 0.0006(3) 0.0010(2) 0.0001(2)
Se1 0.0293(6) 0.0454(8) 0.0216(6) 0.000 0.0013(5) 0.000
Se2 0.0199(6) 0.0492(8) 0.0333(7) 0.000 -0.0061(5) 0.000
Se3 0.0250(4) 0.0259(4) 0.0396(5) 0.0049(4) 0.0065(4) -0.0043(3)
Se4 0.0252(4) 0.0223(4) 0.0390(5) 0.0022(4) 0.0068(4) 0.0045(3)
Se5 0.0395(7) 0.0299(6) 0.0210(6) 0.000 0.0053(5) 0.000
Se6 0.0274(6) 0.0408(7) 0.0309(6) 0.000 -0.0103(5) 0.000

loop_
_atom_type_symbol
_atom_type_description
_atom_type_scat_dispersion_real
_atom_type_scat_dispersion_imag
_atom_type_scat_source
O O 0.0106 0.0060 'International Tables Vol C Tables 4.2.6.8 and 6.1.1.4'
Se Se -0.0929 2.2259 'International Tables Vol C Tables 4.2.6.8 and 6.1.1.4'
Pd Pd -0.9988 1.0072 'International Tables Vol C Tables 4.2.6.8 and 6.1.1.4'
Na Na 0.0362 0.0249 'International Tables Vol C Tables 4.2.6.8 and 6.1.1.4'
Cu Cu 0.3201 1.2651 'International Tables Vol C Tables 4.2.6.8 and 6.1.1.4'

loop_
_geom_angle_atom_site_label_1
_geom_angle_atom_site_label_2
_geom_angle_atom_site_label_3
_geom_angle
_geom_angle_site_symmetry_1
_geom_angle_site_symmetry_3
O2 Cu1 O6 178.1(3) . .
O2 Cu1 O3 71.73(17) . 7_565
O6 Cu1 O3 107.33(16) . 7_565
O2 Cu1 O3 71.73(17) . .
O6 Cu1 O3 107.33(16) . .
O3 Cu1 O3 112.7(3) 7_565 .
O2 Cu1 O5 106.2(3) . .
O6 Cu1 O5 71.9(3) . .
O3 Cu1 O5 69.44(16) 7_565 .
O3 Cu1 O5 69.44(16) . .
O2 Cu1 O4 109.13(17) . .
O6 Cu1 O4 71.86(17) . .
O3 Cu1 O4 178.3(2) 7_565 .
O3 Cu1 O4 68.96(19) . .
O5 Cu1 O4 111.46(16) . .
O2 Cu1 O4 109.13(17) . 7_565
O6 Cu1 O4 71.86(17) . 7_565
O3 Cu1 O4 68.96(19) 7_565 7_565
O3 Cu1 O4 178.3(2) . 7_565
O5 Cu1 O4 111.46(16) . 7_565
O4 Cu1 O4 109.4(3) . 7_565
O2 Cu1 O1 72.6(3) . .
O6 Cu1 O1 109.3(3) . .
O3 Cu1 O1 110.01(16) 7_565 .
O3 Cu1 O1 110.01(17) . .
O5 Cu1 O1 178.8(3) . .
O4 Cu1 O1 69.12(16) . .
O4 Cu1 O1 69.12(16) 7_565 .
O25' Na1 Na1 114.0(13) . 7_565
O25' Na1 O25 24.0(14) . .
Na1 Na1 O25 124.5(9) 7_565 .
O25' Na1 O18 162.5(12) . .
Na1 Na1 O18 69.4(3) 7_565 .
O25 Na1 O18 139.4(11) . .
O25' Na1 O25' 84.3(18) . 7_565
Na1 Na1 O25' 29.7(6) 7_565 7_565
O25 Na1 O25' 97.0(10) . 7_565
O18 Na1 O25' 97.7(7) . 7_565
O25' Na1 O23 70.2(11) . .
Na1 Na1 O23 149.7(3) 7_565 .
O25 Na1 O23 72.3(9) . .
O18 Na1 O23 116.2(6) . .
O25' Na1 O23 139.2(7) 7_565 .
O25' Na1 O19 90.6(10) . .
Na1 Na1 O19 72.0(3) 7_565 .
O25 Na1 O19 75.8(9) . .
O18 Na1 O19 73.9(5) . .
O25' Na1 O19 70.7(6) 7_565 .
O23 Na1 O19 138.1(6) . .
O25' Na1 O24 99.3(14) . .
Na1 Na1 O24 145.2(3) 7_565 .
O25 Na1 O24 83.2(10) . .
O18 Na1 O24 75.8(4) . .
O25' Na1 O24 169.4(8) 7_565 .
O23 Na1 O24 50.9(4) . .
O19 Na1 O24 99.3(5) . .
O25' Na1 O8 88.0(10) . 6_657
Na1 Na1 O8 100.3(3) 7_565 6_657
O25 Na1 O8 105.7(9) . 6_657
O18 Na1 O8 108.5(5) . 6_657
O25' Na1 O8 100.2(6) 7_565 6_657
O23 Na1 O8 49.4(3) . 6_657
O19 Na1 O8 170.8(6) . 6_657
O24 Na1 O8 89.9(5) . 6_657
O25' Na1 Pd1 124.7(11) . .
Na1 Na1 Pd1 76.0(2) 7_565 .
O25 Na1 Pd1 103.7(9) . .
O18 Na1 Pd1 38.1(3) . .
O25' Na1 Pd1 92.6(6) 7_565 .
O23 Na1 Pd1 128.0(5) . .
O19 Na1 Pd1 38.3(3) . .
O24 Na1 Pd1 77.1(4) . .
O8 Na1 Pd1 146.1(4) 6_657 .
O25' Na1 Na4 67.9(12) . 2_655
Na1 Na1 Na4 134.7(2) 7_565 2_655
O25 Na1 Na4 44.3(9) . 2_655
O18 Na1 Na4 97.2(4) . 2_655
O25' Na1 Na4 124.2(6) 7_565 2_655
O23 Na1 Na4 75.5(4) . 2_655
O19 Na1 Na4 62.7(3) . 2_655
O24 Na1 Na4 49.8(4) . 2_655
O8 Na1 Na4 124.7(5) 6_657 2_655
Pd1 Na1 Na4 69.0(3) . 2_655
O12 Na2 O12 97.3(4) . 7
O12 Na2 O21 98.0(3) . .
O12 Na2 O21 98.0(3) 7 .
O12 Na2 O16 156.7(4) . 7
O12 Na2 O16 78.3(2) 7 7
O21 Na2 O16 105.3(3) . 7
O12 Na2 O16 78.3(2) . .
O12 Na2 O16 156.7(4) 7 .
O21 Na2 O16 105.3(3) . .
O16 Na2 O16 96.6(4) 7 .
O12 Na2 Pd2 135.9(3) . 7
O12 Na2 Pd2 39.52(15) 7 7
O21 Na2 Pd2 97.39(11) . 7
O16 Na2 Pd2 40.01(14) 7 7
O16 Na2 Pd2 135.7(3) . 7
O12 Na2 Pd2 39.52(15) . .
O12 Na2 Pd2 135.9(3) 7 .
O21 Na2 Pd2 97.39(11) . .
O16 Na2 Pd2 135.7(3) 7 .
O16 Na2 Pd2 40.01(14) . .
Pd2 Na2 Pd2 165.1(2) 7 .
O13 Na3 O9 92.8(2) . 5_756
O13 Na3 O20 151.7(3) . 6_657
O9 Na3 O20 112.8(3) 5_756 6_657
O13 Na3 O11 80.4(2) . 5_756
O9 Na3 O11 71.6(2) 5_756 5_756
O20 Na3 O11 96.0(2) 6_657 5_756
O13 Na3 O14 123.3(2) . 6_657
O9 Na3 O14 84.7(2) 5_756 6_657
O20 Na3 O14 73.1(2) 6_657 6_657
O11 Na3 O14 147.8(2) 5_756 6_657
O13 Na3 O17 72.9(2) . .
O9 Na3 O17 153.9(3) 5_756 .
O20 Na3 O17 87.1(2) 6_657 .
O11 Na3 O17 125.0(2) 5_756 .
O14 Na3 O17 85.4(2) 6_657 .
O13 Na3 Pd6 37.97(14) . .
O9 Na3 Pd6 130.7(2) 5_756 .
O20 Na3 Pd6 115.8(2) 6_657 .
O11 Na3 Pd6 95.36(17) 5_756 .
O14 Na3 Pd6 116.76(18) 6_657 .
O17 Na3 Pd6 38.20(14) . .
O13 Na3 Pd4 145.76(19) . 6_657
O9 Na3 Pd4 108.18(19) 5_756 6_657
O20 Na3 Pd4 37.44(14) 6_657 6_657
O11 Na3 Pd4 131.33(19) 5_756 6_657
O14 Na3 Pd4 37.30(15) 6_657 6_657
O17 Na3 Pd4 76.89(16) . 6_657
Pd6 Na3 Pd4 115.02(10) . 6_657
O13 Na3 Pd7 92.88(17) . 5_756
O9 Na3 Pd7 36.52(15) 5_756 5_756
O20 Na3 Pd7 100.66(18) 6_657 5_756
O11 Na3 Pd7 36.33(14) 5_756 5_756
O14 Na3 Pd7 114.51(18) 6_657 5_756
O17 Na3 Pd7 159.96(19) . 5_756
Pd6 Na3 Pd7 123.31(10) . 5_756
Pd4 Na3 Pd7 120.14(9) 6_657 5_756
O13 Na3 Na4 153.5(2) . 5_756
O9 Na3 Na4 62.4(2) 5_756 5_756
O20 Na3 Na4 50.5(2) 6_657 5_756
O11 Na3 Na4 82.7(2) 5_756 5_756
O14 Na3 Na4 66.8(2) 6_657 5_756
O17 Na3 Na4 133.6(2) . 5_756
Pd6 Na3 Na4 165.5(2) . 5_756
Pd4 Na3 Na4 58.30(17) 6_657 5_756
Pd7 Na3 Na4 61.85(17) 5_756 5_756
Na4' Na4 O25 109.0(9) . 2_654
Na4' Na4 O24 44.9(5) . 2_654
O25 Na4 O24 70.3(8) 2_654 2_654
Na4' Na4 O20 143.3(6) . 2_654
O25 Na4 O20 88.5(7) 2_654 2_654
O24 Na4 O20 121.0(4) 2_654 2_654
Na4' Na4 Pd5 73.8(4) . .
O25 Na4 Pd5 94.9(6) 2_654 .
O24 Na4 Pd5 98.9(3) 2_654 .
O20 Na4 Pd5 138.4(4) 2_654 .
Na4' Na4 Pd4 109.1(6) . 2_654
O25 Na4 Pd4 115.9(7) 2_654 2_654
O24 Na4 Pd4 107.4(4) 2_654 2_654
O20 Na4 Pd4 35.62(16) 2_654 2_654
Pd5 Na4 Pd4 144.6(3) . 2_654
Na4' Na4 Pd7 127.7(5) . .
O25 Na4 Pd7 86.5(7) 2_654 .
O24 Na4 Pd7 144.0(4) 2_654 .
O20 Na4 Pd7 84.1(3) 2_654 .
Pd5 Na4 Pd7 54.87(15) . .
Pd4 Na4 Pd7 107.4(2) 2_654 .
Na4' Na4 Na3 143.2(6) . 5_756
O25 Na4 Na3 107.8(8) 2_654 5_756
O24 Na4 Na3 159.4(4) 2_654 5_756
O20 Na4 Na3 39.09(17) 2_654 5_756
Pd5 Na4 Na3 101.7(2) . 5_756
Pd4 Na4 Na3 54.08(14) 2_654 5_756
Pd7 Na4 Na3 53.33(14) . 5_756
Na4' Na4 Na1 88.6(5) . 2_654
O25 Na4 Na1 34.9(6) 2_654 2_654
O24 Na4 Na1 43.8(4) 2_654 2_654
O20 Na4 Na1 88.5(4) 2_654 2_654
Pd5 Na4 Na1 116.8(3) . 2_654
Pd4 Na4 Na1 98.6(3) 2_654 2_654
Pd7 Na4 Na1 121.2(4) . 2_654
Na3 Na4 Na1 123.8(4) 5_756 2_654
O24 Na4' O22 84.1(6) 2_654 .
O24 Na4' Na4 83.4(7) 2_654 .
O22 Na4' Na4 161.4(8) . .
O24 Na4' O21 162.1(9) 2_654 2_654
O22 Na4' O21 79.5(7) . 2_654
Na4 Na4' O21 110.6(7) . 2_654
O24 Na4' O7 109.0(8) 2_654 .
O22 Na4' O7 97.1(6) . .
Na4 Na4' O7 100.0(7) . .
O21 Na4' O7 80.4(5) 2_654 .
O24 Na4' Pd5 115.6(8) 2_654 .
O22 Na4' Pd5 130.9(6) . .
Na4 Na4' Pd5 67.3(4) . .
O21 Na4' Pd5 81.1(4) 2_654 .
O7 Na4' Pd5 35.1(3) . .
O24 Na4' Na4' 142.2(5) 2_654 7_565
O22 Na4' Na4' 78.6(5) . 7_565
Na4 Na4' Na4' 119.4(4) . 7_565
O21 Na4' Na4' 40.3(4) 2_654 7_565
O7 Na4' Na4' 41.9(4) . 7_565
Pd5 Na4' Na4' 58.0(3) . 7_565
Pd3 O1 Pd3 114.8(4) 7_565 .
Pd3 O1 Pd5 115.5(2) 7_565 .
Pd3 O1 Pd5 115.5(2) . .
Pd3 O1 Cu1 104.1(3) 7_565 .
Pd3 O1 Cu1 104.1(3) . .
Pd5 O1 Cu1 100.1(3) . .
Pd7 O2 Pd7 114.1(4) . 7_565
Pd7 O2 Pd5 113.3(2) . .
Pd7 O2 Pd5 113.3(2) 7_565 .
Pd7 O2 Cu1 105.3(3) . .
Pd7 O2 Cu1 105.3(3) 7_565 .
Pd5 O2 Cu1 104.4(3) . .
Pd2 O3 Pd6 118.3(3) . .
Pd2 O3 Pd7 114.5(3) . .
Pd6 O3 Pd7 111.5(3) . .
Pd2 O3 Cu1 104.8(2) . .
Pd6 O3 Cu1 104.1(2) . .
Pd7 O3 Cu1 101.2(2) . .
Pd4 O4 Pd2 113.8(3) . .
Pd4 O4 Pd3 115.0(3) . .
Pd2 O4 Pd3 115.8(3) . .
Pd4 O4 Cu1 101.2(2) . .
Pd2 O4 Cu1 104.3(2) . .
Pd3 O4 Cu1 104.5(2) . .
Pd1 O5 Pd6 112.3(2) . 7_565
Pd1 O5 Pd6 112.3(2) . .
Pd6 O5 Pd6 120.3(4) 7_565 .
Pd1 O5 Cu1 101.2(3) . .
Pd6 O5 Cu1 104.0(2) 7_565 .
Pd6 O5 Cu1 104.0(2) . .
Pd1 O6 Pd4 114.4(2) . .
Pd1 O6 Pd4 114.4(2) . 7_565
Pd4 O6 Pd4 113.1(3) . 7_565
Pd1 O6 Cu1 104.5(3) . .
Pd4 O6 Cu1 104.6(3) . .
Pd4 O6 Cu1 104.6(3) 7_565 .
Se6 O7 Pd5 123.4(4) . .
Se6 O7 Na4' 115.8(4) . .
Pd5 O7 Na4' 100.6(4) . .
Se6 O7 Na4' 115.8(4) . 7_565
Pd5 O7 Na4' 100.6(4) . 7_565
Na4' O7 Na4' 96.2(9) . 7_565
Se6 O8 Pd3 123.1(3) . .
Se6 O8 Na1 97.1(4) . 6_557
Pd3 O8 Na1 111.4(4) . 6_557
Se5 O9 Pd7 123.1(3) . .
Se5 O9 Na3 135.7(3) . 5_756
Pd7 O9 Na3 98.9(3) . 5_756
Se5 O10 Pd5 126.3(4) . .
Se4 O11 Pd7 123.5(3) . .
Se4 O11 Na3 136.0(3) . 5_756
Pd7 O11 Na3 98.3(2) . 5_756
Se4 O12 Pd2 123.2(3) . .
Se4 O12 Na2 139.7(3) . .
Pd2 O12 Na2 95.0(2) . .
Se4 O13 Pd6 122.7(3) . .
Se4 O13 Na3 130.4(3) . .
Pd6 O13 Na3 95.6(2) . .
Se3 O14 Pd4 124.3(3) . .
Se3 O14 Na3 136.4(3) . 6_557
Pd4 O14 Na3 96.2(2) . 6_557
Se3 O15 Pd3 122.5(3) . .
Se3 O16 Pd2 122.2(3) . .
Se3 O16 Na2 140.0(4) . .
Pd2 O16 Na2 93.6(2) . .
Se2 O17 Pd6 124.0(3) . .
Se2 O17 Na3 138.9(3) . .
Pd6 O17 Na3 93.5(3) . .
Se2 O18 Pd1 124.2(5) . .
Se2 O18 Na1 132.4(6) . .
Pd1 O18 Na1 99.1(5) . .
Se2 O18 Na1 132.4(6) . 7_565
Pd1 O18 Na1 99.1(5) . 7_565
Na1 O18 Na1 41.2(7) . 7_565
Se1 O19 Pd1 124.5(5) . .
Se1 O19 Na1 141.2(5) . 7_565
Pd1 O19 Na1 90.4(4) . 7_565
Se1 O19 Na1 141.2(5) . .
Pd1 O19 Na1 90.4(4) . .
Na1 O19 Na1 36.1(6) 7_565 .
Se1 O20 Pd4 123.7(3) . .
Se1 O20 Na3 136.1(3) . 6_557
Pd4 O20 Na3 96.9(3) . 6_557
Se1 O20 Na4 105.7(4) . 2_655
Pd4 O20 Na4 87.5(3) . 2_655
Na3 O20 Na4 90.4(3) 6_557 2_655
Na2 O21 Na4' 130.0(4) . 2_655
Na2 O21 Na4' 130.0(4) . 8_756
Na4' O21 Na4' 99.4(8) 2_655 8_756
Na4' O24 Na1 137.9(7) 2_655 .
Na4' O24 Na4 51.7(5) 2_655 2_655
Na1 O24 Na4 86.4(5) . 2_655
O25' O25 Na1 28.4(13) . .
O25' O25 Na4 128(2) . 2_655
Na1 O25 Na4 100.8(11) . 2_655
O25 O25' Na1 128(3) . .
O25 O25' Na1 137(2) . 7_565
Na1 O25' Na1 36.3(10) . 7_565
O5 Pd1 O6 82.4(3) . .
O5 Pd1 O19 176.8(3) . .
O6 Pd1 O19 94.3(3) . .
O5 Pd1 O18 92.5(4) . .
O6 Pd1 O18 174.9(4) . .
O19 Pd1 O18 90.8(4) . .
O5 Pd1 Pd6 33.92(8) . .
O6 Pd1 Pd6 94.8(2) . .
O19 Pd1 Pd6 147.09(7) . .
O18 Pd1 Pd6 80.9(2) . .
O5 Pd1 Pd6 33.92(8) . 7_565
O6 Pd1 Pd6 94.8(2) . 7_565
O19 Pd1 Pd6 147.09(7) . 7_565
O18 Pd1 Pd6 80.9(2) . 7_565
Pd6 Pd1 Pd6 63.05(3) . 7_565
O5 Pd1 Na1 131.7(3) . 7_565
O6 Pd1 Na1 142.0(3) . 7_565
O19 Pd1 Na1 51.3(3) . 7_565
O18 Pd1 Na1 42.8(3) . 7_565
Pd6 Pd1 Na1 122.8(2) . 7_565
Pd6 Pd1 Na1 106.8(2) 7_565 7_565
O5 Pd1 Na1 131.7(3) . .
O6 Pd1 Na1 142.0(3) . .
O19 Pd1 Na1 51.3(3) . .
O18 Pd1 Na1 42.8(3) . .
Pd6 Pd1 Na1 106.8(2) . .
Pd6 Pd1 Na1 122.8(2) 7_565 .
Na1 Pd1 Na1 28.0(5) 7_565 .
O3 Pd2 O4 81.9(2) . .
O3 Pd2 O12 93.9(2) . .
O4 Pd2 O12 175.7(2) . .
O3 Pd2 O16 175.8(2) . .
O4 Pd2 O16 93.9(2) . .
O12 Pd2 O16 90.3(2) . .
O3 Pd2 Na2 137.70(19) . .
O4 Pd2 Na2 138.80(19) . .
O12 Pd2 Na2 45.45(19) . .
O16 Pd2 Na2 46.37(19) . .
O1 Pd3 O4 82.2(3) . .
O1 Pd3 O15 176.3(3) . .
O4 Pd3 O15 94.3(2) . .
O1 Pd3 O8 93.3(3) . .
O4 Pd3 O8 175.2(2) . .
O15 Pd3 O8 90.2(2) . .
O4 Pd4 O6 82.4(3) . .
O4 Pd4 O14 93.1(2) . .
O6 Pd4 O14 175.5(3) . .
O4 Pd4 O20 176.9(2) . .
O6 Pd4 O20 94.6(3) . .
O14 Pd4 O20 89.9(2) . .
O4 Pd4 Na3 137.44(18) . 6_557
O6 Pd4 Na3 138.0(2) . 6_557
O14 Pd4 Na3 46.48(17) . 6_557
O20 Pd4 Na3 45.62(18) . 6_557
O4 Pd4 Na4 123.3(2) . 2_655
O6 Pd4 Na4 105.3(3) . 2_655
O14 Pd4 Na4 76.7(2) . 2_655
O20 Pd4 Na4 56.9(3) . 2_655
Na3 Pd4 Na4 67.62(17) 6_557 2_655
O1 Pd5 O2 83.0(3) . .
O1 Pd5 O10 175.7(3) . .
O2 Pd5 O10 92.7(3) . .
O1 Pd5 O7 92.4(3) . .
O2 Pd5 O7 175.4(3) . .
O10 Pd5 O7 91.9(3) . .
O1 Pd5 Na4 116.6(2) . .
O2 Pd5 Na4 100.8(2) . .
O10 Pd5 Na4 64.2(2) . .
O7 Pd5 Na4 81.2(2) . .
O1 Pd5 Na4 116.6(2) . 7_565
O2 Pd5 Na4 100.8(2) . 7_565
O10 Pd5 Na4 64.2(2) . 7_565
O7 Pd5 Na4 81.2(2) . 7_565
Na4 Pd5 Na4 124.4(4) . 7_565
O1 Pd5 Na4' 119.1(3) . .
O2 Pd5 Na4' 138.5(3) . .
O10 Pd5 Na4' 64.4(3) . .
O7 Pd5 Na4' 44.3(3) . .
Na4 Pd5 Na4' 38.9(3) . .
Na4 Pd5 Na4' 99.1(4) 7_565 .
O1 Pd5 Na4' 119.1(3) . 7_565
O2 Pd5 Na4' 138.5(3) . 7_565
O10 Pd5 Na4' 64.4(3) . 7_565
O7 Pd5 Na4' 44.3(3) . 7_565
Na4 Pd5 Na4' 99.1(4) . 7_565
Na4 Pd5 Na4' 38.9(3) 7_565 7_565
Na4' Pd5 Na4' 63.9(5) . 7_565
O3 Pd6 O5 82.4(3) . .
O3 Pd6 O13 93.9(2) . .
O5 Pd6 O13 176.1(3) . .
O3 Pd6 O17 175.7(2) . .
O5 Pd6 O17 93.5(3) . .
O13 Pd6 O17 90.3(2) . .
O3 Pd6 Pd7 34.31(15) . .
O5 Pd6 Pd7 93.4(2) . .
O13 Pd6 Pd7 84.04(16) . .
O17 Pd6 Pd7 145.62(19) . .
O3 Pd6 Pd1 94.16(16) . .
O5 Pd6 Pd1 33.8(2) . .
O13 Pd6 Pd1 146.17(16) . .
O17 Pd6 Pd1 82.95(18) . .
Pd7 Pd6 Pd1 119.12(3) . .
O3 Pd6 Na3 135.04(17) . .
O5 Pd6 Na3 137.4(2) . .
O13 Pd6 Na3 46.43(17) . .
O17 Pd6 Na3 48.34(19) . .
Pd7 Pd6 Na3 108.85(6) . .
Pd1 Pd6 Na3 130.24(6) . .
O3 Pd7 O2 81.8(3) . .
O3 Pd7 O11 94.1(2) . .
O2 Pd7 O11 175.9(3) . .
O3 Pd7 O9 177.7(2) . .
O2 Pd7 O9 95.9(3) . .
O11 Pd7 O9 88.3(2) . .
O3 Pd7 Pd6 34.23(15) . .
O2 Pd7 Pd6 94.7(2) . .
O11 Pd7 Pd6 81.81(17) . .
O9 Pd7 Pd6 146.3(2) . .
O3 Pd7 Na3 137.72(18) . 5_756
O2 Pd7 Na3 138.7(2) . 5_756
O11 Pd7 Na3 45.35(17) . 5_756
O9 Pd7 Na3 44.59(18) . 5_756
Pd6 Pd7 Na3 124.58(6) . 5_756
O3 Pd7 Na4 114.0(2) . .
O2 Pd7 Na4 91.0(3) . .
O11 Pd7 Na4 90.7(2) . .
O9 Pd7 Na4 66.1(3) . .
Pd6 Pd7 Na4 145.50(19) . .
Na3 Pd7 Na4 64.82(16) 5_756 .
O19 Se1 O20 104.1(3) . 7_565
O19 Se1 O20 104.1(3) . .
O20 Se1 O20 105.6(4) 7_565 .
O17 Se2 O17 106.6(4) . 7_565
O17 Se2 O18 103.4(3) . .
O17 Se2 O18 103.4(3) 7_565 .
O14 Se3 O16 106.0(3) . .
O14 Se3 O15 105.7(3) . .
O16 Se3 O15 103.5(3) . .
O11 Se4 O12 105.1(3) . .
O11 Se4 O13 105.9(3) . .
O12 Se4 O13 103.3(3) . .
O9 Se5 O9 105.3(4) 7_565 .
O9 Se5 O10 104.1(3) 7_565 .
O9 Se5 O10 104.1(3) . .
O7 Se6 O8 106.2(3) . 7_565
O7 Se6 O8 106.2(3) . .
O8 Se6 O8 103.3(5) 7_565 .

loop_
_geom_bond_atom_site_label_1
_geom_bond_atom_site_label_2
_geom_bond_distance
_geom_bond_site_symmetry_2
Cu1 O2 2.122(8) .
Cu1 O6 2.137(8) .
Cu1 O3 2.252(6) 7_565
Cu1 O3 2.252(6) .
Cu1 O5 2.252(8) .
Cu1 O4 2.256(6) .
Cu1 O4 2.256(6) 7_565
Cu1 O1 2.269(8) .
Na1 O25' 1.34(2) .
Na1 Na1 1.60(3) 7_565
Na1 O25 2.23(3) .
Na1 O18 2.273(15) .
Na1 O25' 2.47(3) 7_565
Na1 O23 2.519(16) .
Na1 O19 2.580(15) .
Na1 O24 2.651(19) .
Na1 O8 2.949(15) 6_657
Na1 Pd1 3.304(12) .
Na1 Na4 3.824(17) 2_655
Na2 O12 2.286(7) .
Na2 O12 2.286(7) 7
Na2 O21 2.295(13) .
Na2 O16 2.318(7) 7
Na2 O16 2.318(7) .
Na2 Pd2 3.1955(10) 7
Na2 Pd2 3.1955(10) .
Na3 O13 2.402(6) .
Na3 O9 2.409(7) 5_756
Na3 O20 2.412(7) 6_657
Na3 O11 2.437(7) 5_756
Na3 O14 2.443(7) 6_657
Na3 O17 2.469(7) .
Na3 Pd6 3.299(3) .
Na3 Pd4 3.349(3) 6_657
Na3 Pd7 3.390(3) 5_756
Na3 Na4 3.824(10) 5_756
Na4 Na4' 2.313(19) .
Na4 O25 2.72(4) 2_654
Na4 O24 2.928(15) 2_654
Na4 O20 2.951(12) 2_654
Na4 Pd5 3.401(10) .
Na4 Pd4 3.519(10) 2_654
Na4 Pd7 3.726(10) .
Na4 Na3 3.824(10) 5_756
Na4 Na1 3.824(17) 2_654
Na4' O24 2.08(2) 2_654
Na4' O22 2.262(19) .
Na4' O21 2.456(19) 2_654
Na4' O7 2.516(15) .
Na4' Pd5 3.539(15) .
Na4' Na4' 3.75(3) 7_565
O1 Pd3 1.949(4) 7_565
O1 Pd3 1.949(4) .
O1 Pd5 1.950(8) .
O2 Pd7 1.968(4) .
O2 Pd7 1.968(4) 7_565
O2 Pd5 1.977(7) .
O3 Pd2 1.940(5) .
O3 Pd6 1.946(5) .
O3 Pd7 1.950(5) .
O4 Pd4 1.944(5) .
O4 Pd2 1.953(5) .
O4 Pd3 1.954(5) .
O5 Pd1 1.941(8) .
O5 Pd6 1.947(4) 7_565
O5 Pd6 1.947(4) .
O6 Pd1 1.969(7) .
O6 Pd4 1.972(4) .
O6 Pd4 1.972(4) 7_565
O7 Se6 1.689(8) .
O7 Pd5 2.069(8) .
O7 Na4' 2.516(15) 7_565
O8 Se6 1.694(6) .
O8 Pd3 2.044(6) .
O8 Na1 2.949(15) 6_557
O9 Se5 1.687(6) .
O9 Pd7 2.042(6) .
O9 Na3 2.409(7) 5_756
O10 Se5 1.699(9) .
O10 Pd5 2.054(9) .
O11 Se4 1.694(6) .
O11 Pd7 2.030(6) .
O11 Na3 2.437(7) 5_756
O12 Se4 1.705(6) .
O12 Pd2 2.041(6) .
O13 Se4 1.716(6) .
O13 Pd6 2.039(6) .
O14 Se3 1.690(6) .
O14 Pd4 2.041(6) .
O14 Na3 2.443(7) 6_557
O15 Se3 1.708(6) .
O15 Pd3 2.043(6) .
O16 Se3 1.706(6) .
O16 Pd2 2.058(6) .
O17 Se2 1.678(6) .
O17 Pd6 2.044(6) .
O18 Se2 1.699(9) .
O18 Pd1 2.065(9) .
O18 Na1 2.273(15) 7_565
O19 Se1 1.689(9) .
O19 Pd1 2.046(9) .
O19 Na1 2.580(15) 7_565
O20 Se1 1.703(6) .
O20 Pd4 2.051(6) .
O20 Na3 2.412(7) 6_557
O20 Na4 2.951(12) 2_655
O21 Na4' 2.456(19) 2_655
O21 Na4' 2.456(19) 8_756
O24 Na4' 2.08(2) 2_655
O24 Na4 2.928(15) 2_655
O25 O25' 1.14(3) .
O25 Na4 2.72(4) 2_655
O25' Na1 2.47(3) 7_565
Pd1 Pd6 3.2294(10) .
Pd1 Pd6 3.2294(10) 7_565
Pd1 Na1 3.304(12) 7_565
Pd4 Na3 3.349(3) 6_557
Pd4 Na4 3.519(10) 2_655
Pd5 Na4 3.401(10) 7_565
Pd5 Na4' 3.539(15) 7_565
Pd6 Pd7 3.2192(9) .
Pd7 Na3 3.390(3) 5_756
Se1 O20 1.703(6) 7_565
Se2 O17 1.678(6) 7_565
Se5 O9 1.687(6) 7_565
Se6 O8 1.694(6) 7_565
